data_4306416
loop_
_publ_author_name
'Mariappan Kadarkaraisamy'
'Gerald Caple'
'Andrea R. Gorden'
'Marie A. Squire'
'Andrew G. Sykes'

_publ_section_title
;
Large Amplitude, Proton- and Cation-Activated Latch-Type Mechanical
Switches: O-Protonated Amides Stabilized by Intramolecular, Low-Barrier
Hydrogen Bonds within Macrocycles
;
_journal_name_full 'Inorganic Chemistry'
_journal_page_first 11644
_journal_page_last 11655
_journal_paper_doi 10.1021/ic801238a
_journal_volume 47
_journal_year 2008
_chemical_formula_moiety 'C26 H30 Cl3 N O11'
_chemical_formula_sum 'C26 H30 Cl3 N O11'
_chemical_formula_weight 638.86
_chemical_name_common '[AQNHC(CH=CH2)OH]ClO4.CH2Cl2-(8)'
_chemical_name_systematic
;
 ?
;
_space_group_IT_number 2
_symmetry_cell_setting triclinic
_symmetry_space_group_name_Hall '-P 1'
_symmetry_space_group_name_H-M 'P -1'
_atom_sites_solution_hydrogens geom
_atom_sites_solution_primary direct
_atom_sites_solution_secondary difmap
_audit_creation_method SHELXL-97
_cell_angle_alpha 87.03
_cell_angle_beta 84.92
_cell_angle_gamma 87.69
_cell_formula_units_Z 2
_cell_length_a 10.0567(4)
_cell_length_b 11.4232(4)
_cell_length_c 12.0954(5)
_cell_measurement_reflns_used 9206
_cell_measurement_temperature 125(2)
_cell_measurement_theta_max 25.36
_cell_measurement_theta_min 1.0
_cell_volume 1381.31(9)
_computing_cell_refinement 'Bruker SAINT (Bruker, 2006)'
_computing_data_collection 'Bruker APEXII (Bruker, 2006)'
_computing_data_reduction 'Bruker SAINT (Bruker, 2006)'
_computing_molecular_graphics 'Ortep-3(Farrugia, 1997)'
_computing_publication_material 'WinGX(Farrugia, 1999)'
_computing_structure_refinement 'SHELXL-97 (Sheldrick, 1997a)'
_computing_structure_solution SIR92
_diffrn_ambient_temperature 125(2)
_diffrn_measured_fraction_theta_full 0.995
_diffrn_measured_fraction_theta_max 0.995
_diffrn_measurement_device_type 'CCD area detector'
_diffrn_measurement_method 'phi and omega scans'
_diffrn_radiation_monochromator graphite
_diffrn_radiation_source 'fine-focus sealed tube'
_diffrn_radiation_type MoK\a
_diffrn_radiation_wavelength 0.71073
_diffrn_reflns_av_R_equivalents 0.0190
_diffrn_reflns_av_sigmaI/netI 0.0209
_diffrn_reflns_limit_h_max 12
_diffrn_reflns_limit_h_min -12
_diffrn_reflns_limit_k_max 13
_diffrn_reflns_limit_k_min -13
_diffrn_reflns_limit_l_max 14
_diffrn_reflns_limit_l_min -14
_diffrn_reflns_number 14010
_diffrn_reflns_theta_full 25.36
_diffrn_reflns_theta_max 25.36
_diffrn_reflns_theta_min 1.69
_diffrn_standards_decay_% 0
_diffrn_standards_interval_count 0
_diffrn_standards_interval_time 0
_diffrn_standards_number 0
_exptl_absorpt_coefficient_mu 0.395
_exptl_absorpt_correction_T_max 0.8940
_exptl_absorpt_correction_T_min 0.8209
_exptl_absorpt_correction_type multi-scan
_exptl_absorpt_process_details 'SADABS Bruker 2006'
_exptl_crystal_colour colorless
_exptl_crystal_density_diffrn 1.536
_exptl_crystal_density_method 'not measured'
_exptl_crystal_description block
_exptl_crystal_F_000 664
_exptl_crystal_size_max 0.52
_exptl_crystal_size_mid 0.30
_exptl_crystal_size_min 0.29
_refine_diff_density_max 1.104
_refine_diff_density_min -1.122
_refine_diff_density_rms 0.105
_refine_ls_extinction_method none
_refine_ls_goodness_of_fit_ref 1.054
_refine_ls_hydrogen_treatment mixed
_refine_ls_matrix_type full
_refine_ls_number_parameters 395
_refine_ls_number_reflns 5049
_refine_ls_number_restraints 0
_refine_ls_restrained_S_all 1.054
_refine_ls_R_factor_all 0.0766
_refine_ls_R_factor_gt 0.0696
_refine_ls_shift/su_max 0.000
_refine_ls_shift/su_mean 0.000
_refine_ls_structure_factor_coef Fsqd
_refine_ls_weighting_details 'calc w=1/[\s^2^(Fo^2^)+(0.1194P)^2^+3.2722P] where P=(Fo^2^+2Fc^2^)/3'
_refine_ls_weighting_scheme calc
_refine_ls_wR_factor_gt 0.2063
_refine_ls_wR_factor_ref 0.2136
_reflns_number_gt 4401
_reflns_number_total 5049
_reflns_threshold_expression >2sigma(I)
_cod_data_source_file ic801238a_si_003_07.cif
_cod_data_source_block 07089
_cod_depositor_comments
;
The following automatic conversions were performed:
'_symmetry_cell_setting' value 'Triclinic' changed to 'triclinic'
according to '/home/saulius/struct/CIF-dictionaries/cif_core.dic'
dictionary named 'cif_core.dic' version 2.4.1 from 2010-06-29.

Automatic conversion script
Id: cif_fix_enum 1527 2010-12-29 10:47:43Z saulius 
;
_cod_database_code 4306416

loop_
_symmetry_equiv_pos_as_xyz
'x, y, z'
'-x, -y, -z'

loop_
_atom_site_label
_atom_site_type_symbol
_atom_site_fract_x
_atom_site_fract_y
_atom_site_fract_z
_atom_site_U_iso_or_equiv
_atom_site_adp_type
_atom_site_occupancy
_atom_site_symmetry_multiplicity
_atom_site_calc_flag
_atom_site_refinement_flags
_atom_site_disorder_assembly
_atom_site_disorder_group
C1 C 1.0413(3) 0.3305(3) 0.4470(3) 0.0239(7) Uani 1 1 d . . .
C2 C 1.1380(4) 0.4089(3) 0.4674(3) 0.0303(8) Uani 1 1 d . . .
H2 H 1.1722 0.4620 0.4098 0.036 Uiso 1 1 calc R . .
C3 C 1.1843(4) 0.4091(3) 0.5726(3) 0.0340(8) Uani 1 1 d . . .
H3 H 1.2494 0.4633 0.5864 0.041 Uiso 1 1 calc R . .
C4 C 1.1373(4) 0.3324(3) 0.6564(3) 0.0311(8) Uani 1 1 d . . .
H4 H 1.1688 0.3341 0.7281 0.037 Uiso 1 1 calc R . .
C5 C 1.0420(3) 0.2508(3) 0.6359(3) 0.0243(7) Uani 1 1 d . . .
C6 C 1.0002(3) 0.1633(3) 0.7264(3) 0.0277(8) Uani 1 1 d . . .
C7 C 0.9132(3) 0.0693(3) 0.6999(3) 0.0234(7) Uani 1 1 d . . .
C8 C 0.8831(4) -0.0195(3) 0.7822(3) 0.0297(8) Uani 1 1 d . . .
H8 H 0.9207 -0.0195 0.8515 0.036 Uiso 1 1 calc R . .
C9 C 0.7991(4) -0.1063(3) 0.7620(3) 0.0314(8) Uani 1 1 d . . .
H9 H 0.7780 -0.1656 0.8180 0.038 Uiso 1 1 calc R . .
C10 C 0.7446(4) -0.1084(3) 0.6605(3) 0.0280(7) Uani 1 1 d . . .
H10 H 0.6853 -0.1680 0.6478 0.034 Uiso 1 1 calc R . .
C11 C 0.7771(3) -0.0227(3) 0.5776(3) 0.0224(7) Uani 1 1 d . . .
C12 C 0.8620(3) 0.0675(3) 0.5963(3) 0.0207(7) Uani 1 1 d . . .
C13 C 0.8959(3) 0.1593(3) 0.5045(3) 0.0192(6) Uani 1 1 d . . .
H13 H 0.9367 0.1173 0.4386 0.023 Uiso 1 1 calc R . .
C14 C 0.9942(3) 0.2484(3) 0.5315(3) 0.0214(7) Uani 1 1 d . . .
C016 C 0.6376(4) -0.1049(3) 0.3254(3) 0.0317(8) Uani 1 1 d . . .
H01A H 0.7291 -0.1092 0.2878 0.038 Uiso 1 1 calc R . .
H01B H 0.5894 -0.1733 0.3049 0.038 Uiso 1 1 calc R . .
C018 C 0.6447(4) -0.1088(3) 0.4489(3) 0.0268(7) Uani 1 1 d . . .
H01C H 0.5548 -0.0936 0.4868 0.032 Uiso 1 1 calc R . .
H01D H 0.6781 -0.1872 0.4751 0.032 Uiso 1 1 calc R . .
C23 C 0.7311(3) 0.2168(3) 0.3732(3) 0.0227(7) Uani 1 1 d . . .
C21 C 0.6701(4) 0.0207(3) 0.0958(3) 0.0339(8) Uani 1 1 d . . .
H21A H 0.7406 -0.0392 0.1117 0.041 Uiso 1 1 calc R . .
H21B H 0.6482 0.0136 0.0182 0.041 Uiso 1 1 calc R . .
C20 C 0.8148(4) 0.1718(3) 0.0191(3) 0.0319(8) Uani 1 1 d . . .
H20A H 0.7761 0.1688 -0.0532 0.038 Uiso 1 1 calc R . .
H20B H 0.8947 0.1181 0.0182 0.038 Uiso 1 1 calc R . .
C22 C 0.5476(4) 0.0009(4) 0.1743(3) 0.0356(9) Uani 1 1 d . . .
H22A H 0.4794 0.0631 0.1587 0.043 Uiso 1 1 calc R . .
H22B H 0.5107 -0.0751 0.1594 0.043 Uiso 1 1 calc R . .
C19 C 0.8533(4) 0.2938(4) 0.0362(3) 0.0339(8) Uani 1 1 d . . .
H19A H 0.9049 0.3259 -0.0313 0.041 Uiso 1 1 calc R . .
H19B H 0.7722 0.3446 0.0508 0.041 Uiso 1 1 calc R . .
C16 C 1.0397(4) 0.4000(3) 0.2570(3) 0.0291(8) Uani 1 1 d . . .
H16A H 1.1278 0.3674 0.2278 0.035 Uiso 1 1 calc R . .
H16B H 1.0518 0.4801 0.2812 0.035 Uiso 1 1 calc R . .
C17 C 0.9446(4) 0.4043(3) 0.1687(3) 0.0316(8) Uani 1 1 d . . .
H17A H 0.8559 0.4344 0.1993 0.038 Uiso 1 1 calc R . .
H17B H 0.9770 0.4586 0.1065 0.038 Uiso 1 1 calc R . .
C26 C 0.3534(5) 0.3963(4) -0.0021(4) 0.0434(10) Uani 1 1 d . . .
H26B H 0.3187 0.4538 0.0528 0.052 Uiso 1 1 calc R . .
H26A H 0.3947 0.4402 -0.0682 0.052 Uiso 1 1 calc R . .
N1 N 0.7727(3) 0.2211(2) 0.4718(2) 0.0196(6) Uani 1 1 d . . .
O6 O 0.7341(2) -0.0203(2) 0.4738(2) 0.0258(5) Uani 1 1 d . . .
O4 O 0.7173(2) 0.1356(2) 0.10891(19) 0.0278(5) Uani 1 1 d . . .
O2 O 0.9860(2) 0.3273(2) 0.34907(19) 0.0245(5) Uani 1 1 d . . .
O7 O 0.7986(2) 0.1519(2) 0.30348(19) 0.0261(5) Uani 1 1 d . . .
H7 H 0.7628 0.1558 0.2432 0.031 Uiso 1 1 calc R . .
O3 O 0.9326(3) 0.2913(2) 0.1289(2) 0.0301(6) Uani 1 1 d . . .
O5 O 0.5704(2) 0.0006(2) 0.2892(2) 0.0302(6) Uani 1 1 d . . .
O1 O 1.0385(3) 0.1684(3) 0.8188(2) 0.0395(7) Uani 1 1 d . . .
Cl1 Cl 0.6371(3) 0.35969(18) -0.2545(2) 0.0334(5) Uani 0.823(8) 1 d P A 1
O8 O 0.6933(11) 0.4357(8) -0.1980(5) 0.156(5) Uani 0.823(8) 1 d P A 1
O9 O 0.6730(7) 0.3869(4) -0.3733(4) 0.0688(17) Uani 0.823(8) 1 d P A 1
O10 O 0.4877(5) 0.3826(5) -0.2474(5) 0.0814(19) Uani 0.823(8) 1 d P A 1
O11 O 0.6543(6) 0.2386(4) -0.2374(5) 0.0663(16) Uani 0.823(8) 1 d P A 1
O11' O 0.561(3) 0.444(2) -0.213(2) 0.072(7) Uiso 0.177(8) 1 d P A 2
O9' O 0.611(3) 0.360(3) -0.368(3) 0.071(8) Uiso 0.177(8) 1 d P A 2
O8' O 0.786(2) 0.354(2) -0.239(2) 0.071(7) Uiso 0.177(8) 1 d P A 2
O10' O 0.589(2) 0.2699(18) -0.1832(18) 0.052(6) Uiso 0.177(8) 1 d P A 2
Cl1' Cl 0.6108(10) 0.3728(9) -0.2731(9) 0.025(3) Uiso 0.177(8) 1 d P A 2
C25 C 0.5359(5) 0.3490(4) 0.4016(5) 0.0543(12) Uani 1 1 d . B 2
H25B H 0.5526 0.3581 0.4767 0.065 Uiso 1 1 calc R B 2
H25A H 0.4613 0.3889 0.3719 0.065 Uiso 1 1 calc R B 2
C24 C 0.6118(4) 0.2849(3) 0.3420(3) 0.0330(8) Uani 1 1 d . B 2
H24 H 0.5900 0.2793 0.2677 0.040 Uiso 1 1 calc R B 2
Cl2 Cl 0.47503(13) 0.30189(12) 0.05589(12) 0.0615(4) Uani 1 1 d . . .
Cl3 Cl 0.22110(12) 0.31584(11) -0.04052(10) 0.0530(3) Uani 1 1 d . . .
H98 H 0.735(3) 0.260(3) 0.520(3) 0.004(7) Uiso 1 1 d . . .

loop_
_atom_site_aniso_label
_atom_site_aniso_U_11
_atom_site_aniso_U_22
_atom_site_aniso_U_33
_atom_site_aniso_U_23
_atom_site_aniso_U_13
_atom_site_aniso_U_12
C1 0.0242(16) 0.0184(16) 0.0285(17) -0.0036(13) 0.0012(13) 0.0009(12)
C2 0.0297(18) 0.0194(16) 0.042(2) -0.0041(14) -0.0013(15) -0.0051(14)
C3 0.0316(19) 0.0239(18) 0.048(2) -0.0122(16) -0.0070(16) -0.0052(14)
C4 0.0297(18) 0.0302(19) 0.035(2) -0.0132(15) -0.0090(15) 0.0017(14)
C5 0.0226(16) 0.0238(16) 0.0269(17) -0.0085(13) -0.0022(13) 0.0028(13)
C6 0.0218(16) 0.037(2) 0.0242(18) -0.0054(14) -0.0021(13) 0.0056(14)
C7 0.0214(16) 0.0261(17) 0.0217(16) -0.0016(13) 0.0005(12) 0.0058(13)
C8 0.0332(19) 0.0333(19) 0.0209(17) 0.0030(14) -0.0008(14) 0.0095(15)
C9 0.037(2) 0.0262(18) 0.0281(18) 0.0087(14) 0.0027(15) 0.0052(15)
C10 0.0303(18) 0.0209(16) 0.0309(19) 0.0038(13) 0.0044(14) -0.0003(13)
C11 0.0220(16) 0.0203(16) 0.0241(16) 0.0015(12) -0.0012(13) 0.0044(12)
C12 0.0201(15) 0.0200(15) 0.0211(16) -0.0010(12) 0.0014(12) 0.0040(12)
C13 0.0186(15) 0.0195(15) 0.0194(15) -0.0013(12) -0.0016(12) 0.0004(12)
C14 0.0195(15) 0.0176(15) 0.0268(17) -0.0039(12) 0.0001(12) 0.0008(12)
C016 0.0329(19) 0.0241(18) 0.040(2) -0.0032(15) -0.0109(16) -0.0022(14)
C018 0.0269(17) 0.0181(16) 0.0356(19) 0.0000(13) -0.0024(14) -0.0060(13)
C23 0.0238(16) 0.0219(16) 0.0221(16) 0.0035(12) 0.0002(13) -0.0088(13)
C21 0.040(2) 0.0330(19) 0.0305(19) -0.0054(15) -0.0125(16) -0.0039(16)
C20 0.035(2) 0.040(2) 0.0196(17) 0.0018(14) -0.0016(14) 0.0005(16)
C22 0.033(2) 0.040(2) 0.036(2) -0.0001(16) -0.0142(16) -0.0058(16)
C19 0.036(2) 0.041(2) 0.0232(17) 0.0083(15) -0.0016(15) -0.0015(16)
C16 0.0331(19) 0.0222(17) 0.0302(18) 0.0054(14) 0.0059(15) -0.0064(14)
C17 0.041(2) 0.0228(17) 0.0297(19) 0.0059(14) 0.0021(15) -0.0011(15)
C26 0.047(2) 0.043(2) 0.041(2) -0.0008(18) -0.0096(19) 0.0022(19)
N1 0.0189(13) 0.0186(13) 0.0206(14) -0.0008(11) 0.0011(11) 0.0013(10)
O6 0.0311(13) 0.0211(12) 0.0261(12) 0.0027(9) -0.0055(10) -0.0098(10)
O4 0.0308(13) 0.0309(13) 0.0219(12) -0.0003(10) -0.0026(10) -0.0028(10)
O2 0.0281(12) 0.0215(11) 0.0240(12) 0.0026(9) -0.0014(9) -0.0078(9)
O7 0.0288(12) 0.0320(13) 0.0180(11) -0.0014(9) -0.0017(9) -0.0067(10)
O3 0.0371(14) 0.0276(13) 0.0248(12) 0.0034(10) -0.0027(10) 0.0009(10)
O5 0.0278(13) 0.0283(13) 0.0350(14) -0.0008(10) -0.0069(10) 0.0007(10)
O1 0.0352(15) 0.0606(19) 0.0240(14) -0.0033(12) -0.0068(11) -0.0080(13)
Cl1 0.0413(11) 0.0282(8) 0.0294(9) 0.0011(6) 0.0028(8) -0.0024(7)
O8 0.250(11) 0.159(7) 0.070(4) -0.063(4) 0.027(5) -0.161(8)
O9 0.111(5) 0.044(2) 0.046(3) -0.0146(19) 0.042(3) -0.026(3)
O10 0.055(3) 0.081(4) 0.103(4) 0.008(3) 0.011(3) 0.010(3)
O11 0.083(4) 0.041(2) 0.076(3) 0.000(2) -0.014(3) 0.000(2)
C25 0.049(3) 0.047(3) 0.068(3) 0.000(2) -0.017(2) 0.002(2)
C24 0.0291(19) 0.037(2) 0.034(2) 0.0094(16) -0.0105(15) -0.0021(16)
Cl2 0.0503(7) 0.0637(8) 0.0723(9) 0.0119(6) -0.0245(6) -0.0012(6)
Cl3 0.0442(6) 0.0598(7) 0.0560(7) 0.0094(5) -0.0146(5) -0.0087(5)

loop_
_atom_type_symbol
_atom_type_description
_atom_type_scat_dispersion_real
_atom_type_scat_dispersion_imag
_atom_type_scat_source
C C 0.0033 0.0016 'International Tables Vol C Tables 4.2.6.8 and 6.1.1.4'
H H 0.0000 0.0000 'International Tables Vol C Tables 4.2.6.8 and 6.1.1.4'
N N 0.0061 0.0033 'International Tables Vol C Tables 4.2.6.8 and 6.1.1.4'
O O 0.0106 0.0060 'International Tables Vol C Tables 4.2.6.8 and 6.1.1.4'
Cl Cl 0.1484 0.1585 'International Tables Vol C Tables 4.2.6.8 and 6.1.1.4'

loop_
_geom_angle_atom_site_label_1
_geom_angle_atom_site_label_2
_geom_angle_atom_site_label_3
_geom_angle
_geom_angle_site_symmetry_1
_geom_angle_site_symmetry_3
_geom_angle_publ_flag
O2 C1 C2 124.0(3) . . ?
O2 C1 C14 115.8(3) . . ?
C2 C1 C14 120.1(3) . . ?
C3 C2 C1 119.8(3) . . ?
C3 C2 H2 120.1 . . ?
C1 C2 H2 120.1 . . ?
C4 C3 C2 121.0(3) . . ?
C4 C3 H3 119.5 . . ?
C2 C3 H3 119.5 . . ?
C3 C4 C5 119.7(3) . . ?
C3 C4 H4 120.2 . . ?
C5 C4 H4 120.2 . . ?
C14 C5 C4 120.6(3) . . ?
C14 C5 C6 121.0(3) . . ?
C4 C5 C6 118.2(3) . . ?
O1 C6 C7 121.4(3) . . ?
O1 C6 C5 120.8(3) . . ?
C7 C6 C5 117.8(3) . . ?
C12 C7 C8 120.4(3) . . ?
C12 C7 C6 121.5(3) . . ?
C8 C7 C6 118.1(3) . . ?
C9 C8 C7 119.8(3) . . ?
C9 C8 H8 120.1 . . ?
C7 C8 H8 120.1 . . ?
C8 C9 C10 120.8(3) . . ?
C8 C9 H9 119.6 . . ?
C10 C9 H9 119.6 . . ?
C9 C10 C11 119.7(3) . . ?
C9 C10 H10 120.2 . . ?
C11 C10 H10 120.2 . . ?
O6 C11 C10 124.1(3) . . ?
O6 C11 C12 115.2(3) . . ?
C10 C11 C12 120.6(3) . . ?
C7 C12 C11 118.6(3) . . ?
C7 C12 C13 121.9(3) . . ?
C11 C12 C13 119.5(3) . . ?
N1 C13 C12 110.0(2) . . ?
N1 C13 C14 109.2(2) . . ?
C12 C13 C14 115.0(3) . . ?
N1 C13 H13 107.4 . . ?
C12 C13 H13 107.4 . . ?
C14 C13 H13 107.4 . . ?
C5 C14 C1 118.7(3) . . ?
C5 C14 C13 122.4(3) . . ?
C1 C14 C13 118.8(3) . . ?
O5 C016 C018 110.6(3) . . ?
O5 C016 H01A 109.5 . . ?
C018 C016 H01A 109.5 . . ?
O5 C016 H01B 109.5 . . ?
C018 C016 H01B 109.5 . . ?
H01A C016 H01B 108.1 . . ?
O6 C018 C016 108.0(3) . . ?
O6 C018 H01C 110.1 . . ?
C016 C018 H01C 110.1 . . ?
O6 C018 H01D 110.1 . . ?
C016 C018 H01D 110.1 . . ?
H01C C018 H01D 108.4 . . ?
O7 C23 N1 117.7(3) . . ?
O7 C23 C24 120.9(3) . . ?
N1 C23 C24 121.3(3) . . ?
O4 C21 C22 109.3(3) . . ?
O4 C21 H21A 109.8 . . ?
C22 C21 H21A 109.8 . . ?
O4 C21 H21B 109.8 . . ?
C22 C21 H21B 109.8 . . ?
H21A C21 H21B 108.3 . . ?
O4 C20 C19 108.8(3) . . ?
O4 C20 H20A 109.9 . . ?
C19 C20 H20A 109.9 . . ?
O4 C20 H20B 109.9 . . ?
C19 C20 H20B 109.9 . . ?
H20A C20 H20B 108.3 . . ?
O5 C22 C21 114.4(3) . . ?
O5 C22 H22A 108.7 . . ?
C21 C22 H22A 108.7 . . ?
O5 C22 H22B 108.7 . . ?
C21 C22 H22B 108.7 . . ?
H22A C22 H22B 107.6 . . ?
O3 C19 C20 108.5(3) . . ?
O3 C19 H19A 110.0 . . ?
C20 C19 H19A 110.0 . . ?
O3 C19 H19B 110.0 . . ?
C20 C19 H19B 110.0 . . ?
H19A C19 H19B 108.4 . . ?
O2 C16 C17 108.4(3) . . ?
O2 C16 H16A 110.0 . . ?
C17 C16 H16A 110.0 . . ?
O2 C16 H16B 110.0 . . ?
C17 C16 H16B 110.0 . . ?
H16A C16 H16B 108.4 . . ?
O3 C17 C16 110.5(3) . . ?
O3 C17 H17A 109.5 . . ?
C16 C17 H17A 109.5 . . ?
O3 C17 H17B 109.5 . . ?
C16 C17 H17B 109.5 . . ?
H17A C17 H17B 108.1 . . ?
Cl3 C26 Cl2 110.6(2) . . ?
Cl3 C26 H26B 109.5 . . ?
Cl2 C26 H26B 109.5 . . ?
Cl3 C26 H26A 109.5 . . ?
Cl2 C26 H26A 109.5 . . ?
H26B C26 H26A 108.1 . . ?
C23 N1 C13 123.1(3) . . ?
C23 N1 H98 123(2) . . ?
C13 N1 H98 113(2) . . ?
C11 O6 C018 118.4(3) . . ?
C21 O4 C20 112.3(3) . . ?
C1 O2 C16 118.2(3) . . ?
C23 O7 H7 109.5 . . ?
C17 O3 C19 112.1(3) . . ?
C016 O5 C22 112.0(3) . . ?
O8 Cl1 O11 123.5(6) . . ?
O8 Cl1 O9 107.9(4) . . ?
O11 Cl1 O9 106.8(3) . . ?
O8 Cl1 O10 110.2(6) . . ?
O11 Cl1 O10 105.1(3) . . ?
O9 Cl1 O10 101.0(4) . . ?
O9' Cl1' O11' 134(2) . . ?
O9' Cl1' O10' 123.1(19) . . ?
O11' Cl1' O10' 93.1(17) . . ?
O9' Cl1' O8' 106.6(17) . . ?
O11' Cl1' O8' 105.4(17) . . ?
O10' Cl1' O8' 83.2(11) . . ?
C24 C25 H25B 120.0 . . ?
C24 C25 H25A 120.0 . . ?
H25B C25 H25A 120.0 . . ?
C25 C24 C23 127.7(4) . . ?
C25 C24 H24 116.2 . . ?
C23 C24 H24 116.2 . . ?

loop_
_geom_bond_atom_site_label_1
_geom_bond_atom_site_label_2
_geom_bond_distance
_geom_bond_site_symmetry_2
_geom_bond_publ_flag
C1 O2 1.355(4) . ?
C1 C2 1.394(5) . ?
C1 C14 1.415(5) . ?
C2 C3 1.393(6) . ?
C2 H2 0.9500 . ?
C3 C4 1.369(6) . ?
C3 H3 0.9500 . ?
C4 C5 1.409(5) . ?
C4 H4 0.9500 . ?
C5 C14 1.392(5) . ?
C5 C6 1.488(5) . ?
C6 O1 1.219(4) . ?
C6 C7 1.477(5) . ?
C7 C12 1.398(5) . ?
C7 C8 1.407(5) . ?
C8 C9 1.372(6) . ?
C8 H8 0.9500 . ?
C9 C10 1.390(5) . ?
C9 H9 0.9500 . ?
C10 C11 1.392(5) . ?
C10 H10 0.9500 . ?
C11 O6 1.362(4) . ?
C11 C12 1.404(5) . ?
C12 C13 1.513(4) . ?
C13 N1 1.476(4) . ?
C13 C14 1.514(4) . ?
C13 H13 1.0000 . ?
C016 O5 1.425(4) . ?
C016 C018 1.500(5) . ?
C016 H01A 0.9900 . ?
C016 H01B 0.9900 . ?
C018 O6 1.440(4) . ?
C018 H01C 0.9900 . ?
C018 H01D 0.9900 . ?
C23 O7 1.282(4) . ?
C23 N1 1.302(4) . ?
C23 C24 1.470(5) . ?
C21 O4 1.435(4) . ?
C21 C22 1.504(6) . ?
C21 H21A 0.9900 . ?
C21 H21B 0.9900 . ?
C20 O4 1.453(4) . ?
C20 C19 1.491(6) . ?
C20 H20A 0.9900 . ?
C20 H20B 0.9900 . ?
C22 O5 1.428(4) . ?
C22 H22A 0.9900 . ?
C22 H22B 0.9900 . ?
C19 O3 1.430(4) . ?
C19 H19A 0.9900 . ?
C19 H19B 0.9900 . ?
C16 O2 1.434(4) . ?
C16 C17 1.493(5) . ?
C16 H16A 0.9900 . ?
C16 H16B 0.9900 . ?
C17 O3 1.415(4) . ?
C17 H17A 0.9900 . ?
C17 H17B 0.9900 . ?
C26 Cl3 1.756(5) . ?
C26 Cl2 1.766(4) . ?
C26 H26B 0.9900 . ?
C26 H26A 0.9900 . ?
N1 H98 0.81(3) . ?
O7 H7 0.8400 . ?
Cl1 O8 1.308(5) . ?
Cl1 O11 1.395(5) . ?
Cl1 O9 1.471(5) . ?
Cl1 O10 1.510(6) . ?
O11' Cl1' 1.19(3) . ?
O9' Cl1' 1.16(3) . ?
O8' Cl1' 1.84(3) . ?
O10' Cl1' 1.57(2) . ?
C25 C24 1.245(6) . ?
C25 H25B 0.9500 . ?
C25 H25A 0.9500 . ?
C24 H24 0.9500 . ?
